data_2000953
loop_
_publ_author_name
'Guo, N.'
'Lin, Y.-H.'
'Zeng, G.-F.'
'Xi, S.-Q.'

_publ_section_title
;
 Structure of 1,10-diaminodecane tetrachlorozincate
;
_journal_issue 4
_journal_name_full 'Acta Crystallographica Section C'
_journal_page_first 650
_journal_page_last 652
_journal_paper_doi 10.1107/S0108270191008922
_journal_volume 48
_journal_year 1992
_chemical_formula_moiety 'C10 H26 N2,Zn Cl4'
_chemical_formula_sum 'C10 H26 Cl4 N2 Zn'
_chemical_formula_weight 381.51
_space_group_IT_number 2
_space_group_name_Hall '-P 1'
_space_group_name_H-M_alt 'P -1'
_symmetry_cell_setting triclinic
_symmetry_space_group_name_Hall '-P 1'
_symmetry_space_group_name_H-M 'P -1'
_cell_angle_alpha 90.84(2)
_cell_angle_beta 101.17(2)
_cell_angle_gamma 92.52(2)
_cell_formula_units_Z 2
_cell_length_a 7.2960(10)
_cell_length_b 10.110(3)
_cell_length_c 12.814(4)
_cell_volume 926.1(4)
_diffrn_radiation_type Mo
_diffrn_radiation_wavelength 0.71073
_exptl_absorpt_coefficient_mu 1.925
_exptl_crystal_density_diffrn 1.37
_exptl_crystal_F_000 396
_cod_data_source_file mu0179.cif
_cod_data_source_block mu0179a
_cod_original_cell_volume 926.13
_cod_database_code 2000953

loop_
_space_group_symop_id
_space_group_symop_operation_xyz
1 x,y,z
2 -x,-y,-z

loop_
_atom_site_label
_atom_site_fract_x
_atom_site_fract_y
_atom_site_fract_z
_atom_site_U_iso_or_equiv
Zn .2549(3) .2221(2) .4651(2) .0600(10)
Cl(1) -.0135(5) .3292(4) .4275(4) .071(2)
Cl(2) .4608(6) .3335(4) .3808(4) .076(2)
Cl(3) .2038(7) .0094(4) .4067(4) .076(2)
Cl(4) .3752(6) .2342(4) .6430(3) .069(2)
N(1) .7136(17) .0769(12) .3460(9) .066(6)
N(2) .7656(17) .3846(12) .6195(11) .070(6)
C(1) .744(2) .0876(17) .2316(13) .079(8)
C(2) .573(2) .1247(16) .1569(13) .077(8)
C(3) .4142(19) .0264(16) .1412(13) .072(7)
C(4) .247(2) .0769(17) .0641(14) .088(9)
C(5) .087(2) -.0238(19) .0399(13) .089(9)
C(6) 1.450(8) .441(3) .989(5) .31(4)
C(7) 1.291(5) .489(3) .920(3) .23(3)
C(8) 1.122(5) .394(3) .880(2) .20(2)
C(9) .959(5) .424(3) .788(3) .29(3)
C(10) .895(3) .349(2) .710(2) .128(13)
H(1a) .8255 .0507 .3920 .080
H(1b) .6137 .0126 .3481 .080
H(1c) .6807 .1617 .3694 .080
H(2a) .7463 .3203 .5621 .080
H(2b) .8094 .4676 .5955 .080
H(2c) .6498 .3960 .6428 .080
H(1d) .7765 .0028 .2082 .080
H(1e) .8435 .1519 .2294 .080
H(2d) .6006 .1431 .0882 .080
H(2e) .5320 .2034 .1865 .080
H(3a) .4522 -.0543 .1131 .080
H(3b) .3781 .0099 .2082 .080
H(4a) .2853 .0981 -.0013 .080
H(4b) .2041 .1548 .0940 .080
H(5a) .1303 -.1009 .0093 .080
H(5b) .0512 -.0462 .1059 .080
H(6a) 1.4958 .3561 .9745 .080
H(6b) 1.4041 .4370 1.0545 .080
H(7a) 1.2456 .5716 .9383 .080
H(7b) 1.3449 .4990 .8574 .080
H(8a) 1.1668 .3138 .8550 .080
H(8b) 1.0765 .3777 .9440 .080
H(9a) .9855 .5105 .7634 .080
H(9b) .8500 .4252 .8195 .080
H(10a) 1.0097 .3368 .6853 .080
H(10b) .8502 .2652 .7325 .080
